data_4064431
loop_
_publ_author_name
'Peitz, Stephan'
'Peulecke, Normen'
'M\"uller, Bernd H.'
'Spannenberg, Anke'
'Drexler, Hans-Joachim'
'Rosenthal, Uwe'
'Al-Hazmi, Mohammed H.'
'Al-Eidan, Khalid E.'
'W\"ohl, Anina'
'M\"uller, Wolfgang'

_publ_section_title
;
 Heterobimetallic Al&#x2212;Cl&#x2212;Cr Intermediates with Relevance to
 the Selective Catalytic Ethene Trimerization Systems Consisting of
 CrCl3(THF)3, the Aminophosphorus Ligands Ph2PN(R)P(Ph)N(R)H, and
 Triethylaluminum
;
_journal_issue 8
_journal_name_full Organometallics
_journal_page_first 2364
_journal_paper_doi 10.1021/om200100g
_journal_volume 30
_journal_year 2011
_chemical_formula_sum 'C52 H70 Al2 Cl4 Cr2 N4 P4'
_chemical_formula_weight 1174.76
_chemical_name_systematic
; 
 ? 
;
_space_group_IT_number 2
_symmetry_cell_setting triclinic
_symmetry_space_group_name_Hall '-P 1'
_symmetry_space_group_name_H-M 'P -1'
_atom_sites_solution_hydrogens geom
_atom_sites_solution_primary direct
_atom_sites_solution_secondary difmap
_audit_creation_method SHELXL-97
_cell_angle_alpha 73.90(3)
_cell_angle_beta 86.20(3)
_cell_angle_gamma 79.93(3)
_cell_formula_units_Z 2
_cell_length_a 10.601(2)
_cell_length_b 15.658(3)
_cell_length_c 27.998(6)
_cell_measurement_reflns_used 29005
_cell_measurement_temperature 150(2)
_cell_measurement_theta_max 26.03
_cell_measurement_theta_min 1.37
_cell_volume 4395.6(17)
_computing_cell_refinement X-AREA
_computing_data_collection 'X-AREA (Stoe & Cie, 2005)'
_computing_data_reduction X-AREA
_computing_molecular_graphics 'DIAMOND (Brandenburg, 2007)'
_computing_structure_refinement 'SHELXL-97 (Sheldrick, 2008)'
_computing_structure_solution 'SHELXS-97 (Sheldrick, 2008)'
_diffrn_ambient_temperature 150(2)
_diffrn_measured_fraction_theta_full 0.997
_diffrn_measured_fraction_theta_max 0.997
_diffrn_measurement_device_type 'STOE IPDS II'
_diffrn_measurement_method \w
_diffrn_radiation_monochromator graphite
_diffrn_radiation_source 'fine-focus sealed tube'
_diffrn_radiation_type MoK\a
_diffrn_radiation_wavelength 0.71073
_diffrn_reflns_av_R_equivalents 0.0765
_diffrn_reflns_av_sigmaI/netI 0.1381
_diffrn_reflns_limit_h_max 12
_diffrn_reflns_limit_h_min -12
_diffrn_reflns_limit_k_max 18
_diffrn_reflns_limit_k_min -18
_diffrn_reflns_limit_l_max 33
_diffrn_reflns_limit_l_min -33
_diffrn_reflns_number 47125
_diffrn_reflns_theta_full 25.00
_diffrn_reflns_theta_max 25.00
_diffrn_reflns_theta_min 1.37
_exptl_absorpt_coefficient_mu 0.486
_exptl_absorpt_correction_T_max 0.9165
_exptl_absorpt_correction_T_min 0.8159
_exptl_absorpt_correction_type numerical
_exptl_absorpt_process_details 'X-SHAPE and X-RED32 (Stoe & Cie, 2005)'
_exptl_crystal_colour 'pale blue'
_exptl_crystal_density_diffrn 0.888
_exptl_crystal_density_method 'not measured'
_exptl_crystal_description prism
_exptl_crystal_F_000 1224
_exptl_crystal_size_max 0.250
_exptl_crystal_size_mid 0.200
_exptl_crystal_size_min 0.150
_platon_squeeze_details
;
The contribution of disordered solvent was taken into account using PLATON/SQUEEZE.
;
_refine_diff_density_max 0.765
_refine_diff_density_min -0.279
_refine_diff_density_rms 0.083
_refine_ls_extinction_method none
_refine_ls_goodness_of_fit_ref 0.813
_refine_ls_hydrogen_treatment constr
_refine_ls_matrix_type full
_refine_ls_number_parameters 541
_refine_ls_number_reflns 15463
_refine_ls_number_restraints 0
_refine_ls_restrained_S_all 0.813
_refine_ls_R_factor_all 0.1150
_refine_ls_R_factor_gt 0.0637
_refine_ls_shift/su_max 0.001
_refine_ls_shift/su_mean 0.000
_refine_ls_structure_factor_coef Fsqd
_refine_ls_weighting_details 'calc w=1/[\s^2^(Fo^2^)+(0.0630P)^2^+0.0000P] where P=(Fo^2^+2Fc^2^)/3'
_refine_ls_weighting_scheme calc
_refine_ls_wR_factor_gt 0.1355
_refine_ls_wR_factor_ref 0.1448
_reflns_number_gt 7070
_reflns_number_total 15463
_reflns_threshold_expression >2sigma(I)
_cod_data_source_file om200100g_si_002.cif
_cod_data_source_block 2d
_cod_original_cell_volume 4395.5(15)
_cod_database_code 4064431

loop_
_symmetry_equiv_pos_as_xyz
'x, y, z'
'-x, -y, -z'

loop_
_atom_site_label
_atom_site_type_symbol
_atom_site_fract_x
_atom_site_fract_y
_atom_site_fract_z
_atom_site_U_iso_or_equiv
_atom_site_adp_type
_atom_site_occupancy
_atom_site_symmetry_multiplicity
_atom_site_calc_flag
_atom_site_refinement_flags
Cr1 Cr 0.46391(8) 0.15501(5) 0.27337(3) 0.0298(2) Uani 1 1 d .
Cr2 Cr 0.52962(8) 0.36346(5) 0.22916(3) 0.0296(2) Uani 1 1 d .
Al1 Al 0.67075(15) -0.01028(10) 0.36921(7) 0.0371(4) Uani 1 1 d .
Al2 Al 0.32129(16) 0.51958(10) 0.12963(7) 0.0365(4) Uani 1 1 d .
Cl1 Cl 0.67947(13) 0.04952(9) 0.28528(6) 0.0429(3) Uani 1 1 d .
Cl2 Cl 0.51271(15) 0.24536(8) 0.19289(5) 0.0416(3) Uani 1 1 d .
Cl3 Cl 0.30785(13) 0.46083(9) 0.21308(6) 0.0450(4) Uani 1 1 d .
Cl4 Cl 0.48577(15) 0.27273(8) 0.30970(5) 0.0440(4) Uani 1 1 d .
P1 P 0.39095(12) 0.03711(8) 0.34220(5) 0.0258(3) Uani 1 1 d .
P2 P 0.31836(13) 0.07349(8) 0.24656(5) 0.0305(3) Uani 1 1 d .
P3 P 0.60064(12) 0.48189(8) 0.15931(5) 0.0265(3) Uani 1 1 d .
P4 P 0.65475(13) 0.45683(8) 0.25619(5) 0.0299(3) Uani 1 1 d .
N1 N 0.5015(4) -0.0370(2) 0.37589(16) 0.0292(10) Uani 1 1 d .
N2 N 0.3166(4) -0.0060(3) 0.30183(16) 0.0313(10) Uani 1 1 d .
N3 N 0.4898(4) 0.5498(3) 0.12323(16) 0.0340(10) Uani 1 1 d .
N4 N 0.6610(4) 0.5286(2) 0.19946(15) 0.0275(9) Uani 1 1 d .
C1 C 0.8122(6) -0.1132(4) 0.3844(3) 0.0606(19) Uani 1 1 d .
H1A H 0.8132 -0.1420 0.4203 0.091 Uiso 1 1 calc R
H1B H 0.8938 -0.0920 0.3737 0.091 Uiso 1 1 calc R
H1C H 0.7999 -0.1570 0.3667 0.091 Uiso 1 1 calc R
C2 C 0.6953(6) 0.0850(4) 0.3990(2) 0.0461(15) Uani 1 1 d .
H2A H 0.6921 0.0624 0.4354 0.069 Uiso 1 1 calc R
H2B H 0.6273 0.1370 0.3882 0.069 Uiso 1 1 calc R
H2C H 0.7788 0.1033 0.3884 0.069 Uiso 1 1 calc R
C3 C 0.4618(5) -0.1076(3) 0.4201(2) 0.0345(13) Uani 1 1 d .
H3A H 0.3662 -0.1009 0.4211 0.041 Uiso 1 1 calc R
C4 C 0.5050(6) -0.0937(4) 0.4683(2) 0.0458(16) Uani 1 1 d .
H4A H 0.4674 -0.0333 0.4708 0.069 Uiso 1 1 calc R
H4B H 0.5987 -0.1003 0.4681 0.069 Uiso 1 1 calc R
H4C H 0.4764 -0.1388 0.4969 0.069 Uiso 1 1 calc R
C5 C 0.5175(6) -0.2031(3) 0.4161(2) 0.0431(14) Uani 1 1 d .
H5A H 0.4879 -0.2115 0.3856 0.065 Uiso 1 1 calc R
H5B H 0.4888 -0.2478 0.4449 0.065 Uiso 1 1 calc R
H5C H 0.6114 -0.2109 0.4154 0.065 Uiso 1 1 calc R
C6 C 0.2623(3) 0.0633(2) 0.38584(11) 0.0316(12) Uani 1 1 d G
C7 C 0.2845(3) 0.1235(2) 0.41143(13) 0.0376(13) Uani 1 1 d G
H7A H 0.3608 0.1492 0.4050 0.045 Uiso 1 1 calc R
C8 C 0.1953(4) 0.1460(2) 0.44643(12) 0.0464(15) Uani 1 1 d G
H8A H 0.2105 0.1871 0.4639 0.056 Uiso 1 1 calc R
C9 C 0.0837(3) 0.1083(2) 0.45584(12) 0.0553(18) Uani 1 1 d G
H9A H 0.0227 0.1237 0.4798 0.066 Uiso 1 1 calc R
C10 C 0.0614(3) 0.0481(2) 0.43024(14) 0.0497(15) Uani 1 1 d G
H10A H -0.0148 0.0224 0.4367 0.060 Uiso 1 1 calc R
C11 C 0.1507(3) 0.0256(2) 0.39524(13) 0.0359(13) Uani 1 1 d G
H11A H 0.1355 -0.0155 0.3778 0.043 Uiso 1 1 calc R
C12 C 0.2930(5) -0.0993(3) 0.3124(2) 0.0352(13) Uani 1 1 d .
H12A H 0.2958 -0.1245 0.3494 0.042 Uiso 1 1 calc R
C13 C 0.3982(6) -0.1592(3) 0.2906(2) 0.0490(15) Uani 1 1 d .
H13A H 0.4822 -0.1548 0.3015 0.074 Uiso 1 1 calc R
H13B H 0.3956 -0.1392 0.2542 0.074 Uiso 1 1 calc R
H13C H 0.3840 -0.2219 0.3021 0.074 Uiso 1 1 calc R
C14 C 0.1603(6) -0.1052(4) 0.2969(2) 0.0472(15) Uani 1 1 d .
H14A H 0.0951 -0.0675 0.3120 0.071 Uiso 1 1 calc R
H14B H 0.1459 -0.1679 0.3081 0.071 Uiso 1 1 calc R
H14C H 0.1546 -0.0840 0.2606 0.071 Uiso 1 1 calc R
C15 C 0.1581(3) 0.1357(2) 0.23095(12) 0.0369(13) Uani 1 1 d G
C16 C 0.0513(3) 0.1229(2) 0.26201(11) 0.0437(14) Uani 1 1 d G
H16A H 0.0588 0.0777 0.2928 0.052 Uiso 1 1 calc R
C17 C -0.0667(3) 0.1762(3) 0.24796(15) 0.0590(18) Uani 1 1 d G
H17A H -0.1397 0.1674 0.2692 0.071 Uiso 1 1 calc R
C18 C -0.0778(3) 0.2423(2) 0.20286(15) 0.0607(19) Uani 1 1 d G
H18A H -0.1584 0.2787 0.1933 0.073 Uiso 1 1 calc R
C19 C 0.0291(4) 0.2551(2) 0.17180(12) 0.0613(18) Uani 1 1 d G
H19A H 0.0215 0.3002 0.1410 0.074 Uiso 1 1 calc R
C20 C 0.1470(3) 0.2018(2) 0.18585(12) 0.0486(14) Uani 1 1 d G
H20A H 0.2201 0.2105 0.1646 0.058 Uiso 1 1 calc R
C21 C 0.3617(3) 0.0204(2) 0.19622(11) 0.0336(12) Uani 1 1 d G
C22 C 0.2708(2) -0.0033(2) 0.17082(12) 0.0418(13) Uani 1 1 d G
H22A H 0.1823 0.0109 0.1784 0.050 Uiso 1 1 calc R
C23 C 0.3096(3) -0.0477(2) 0.13437(12) 0.0495(15) Uani 1 1 d G
H23A H 0.2475 -0.0639 0.1170 0.059 Uiso 1 1 calc R
C24 C 0.4392(4) -0.0685(2) 0.12333(12) 0.0493(15) Uani 1 1 d G
H24A H 0.4657 -0.0989 0.0984 0.059 Uiso 1 1 calc R
C25 C 0.5301(3) -0.0448(2) 0.14874(13) 0.0458(14) Uani 1 1 d G
H25A H 0.6186 -0.0590 0.1412 0.055 Uiso 1 1 calc R
C26 C 0.4913(3) -0.0004(2) 0.18518(12) 0.0391(13) Uani 1 1 d G
H26A H 0.5534 0.0158 0.2025 0.047 Uiso 1 1 calc R
C31 C 0.3064(7) 0.4255(4) 0.0990(3) 0.0605(19) Uani 1 1 d .
H31A H 0.3120 0.4489 0.0627 0.091 Uiso 1 1 calc R
H31B H 0.2237 0.4051 0.1084 0.091 Uiso 1 1 calc R
H31C H 0.3759 0.3748 0.1102 0.091 Uiso 1 1 calc R
C32 C 0.1799(6) 0.6228(4) 0.1140(3) 0.0526(17) Uani 1 1 d .
H32A H 0.1800 0.6516 0.0781 0.079 Uiso 1 1 calc R
H32B H 0.1914 0.6664 0.1319 0.079 Uiso 1 1 calc R
H32C H 0.0981 0.6015 0.1242 0.079 Uiso 1 1 calc R
C33 C 0.5219(5) 0.6182(3) 0.0780(2) 0.0323(12) Uani 1 1 d .
H33A H 0.6170 0.6152 0.0772 0.039 Uiso 1 1 calc R
C34 C 0.4877(6) 0.5974(4) 0.0313(2) 0.0515(16) Uani 1 1 d .
H34A H 0.5270 0.5356 0.0319 0.077 Uiso 1 1 calc R
H34B H 0.5195 0.6396 0.0022 0.077 Uiso 1 1 calc R
H34C H 0.3944 0.6035 0.0297 0.077 Uiso 1 1 calc R
C35 C 0.4622(6) 0.7137(3) 0.0784(2) 0.0436(14) Uani 1 1 d .
H35A H 0.4856 0.7257 0.1089 0.065 Uiso 1 1 calc R
H35B H 0.3688 0.7203 0.0771 0.065 Uiso 1 1 calc R
H35C H 0.4939 0.7565 0.0495 0.065 Uiso 1 1 calc R
C36 C 0.7330(3) 0.4554(2) 0.11802(11) 0.0321(12) Uani 1 1 d G
C37 C 0.7149(3) 0.3966(2) 0.09084(13) 0.0333(12) Uani 1 1 d G
H37A H 0.6393 0.3702 0.0958 0.040 Uiso 1 1 calc R
C38 C 0.8076(3) 0.3765(2) 0.05633(12) 0.0458(15) Uani 1 1 d G
H38A H 0.7952 0.3363 0.0378 0.055 Uiso 1 1 calc R
C39 C 0.9182(3) 0.4151(2) 0.04900(12) 0.0415(13) Uani 1 1 d G
H39A H 0.9815 0.4014 0.0254 0.050 Uiso 1 1 calc R
C40 C 0.9362(2) 0.4739(2) 0.07617(13) 0.0468(15) Uani 1 1 d G
H40A H 1.0119 0.5003 0.0712 0.056 Uiso 1 1 calc R
C41 C 0.8436(3) 0.49402(19) 0.11068(12) 0.0348(12) Uani 1 1 d G
H41A H 0.8559 0.5342 0.1293 0.042 Uiso 1 1 calc R
C42 C 0.6815(5) 0.6275(3) 0.1853(2) 0.0343(12) Uani 1 1 d .
H42A H 0.6840 0.6485 0.1482 0.041 Uiso 1 1 calc R
C43 C 0.5698(6) 0.6864(3) 0.2029(2) 0.0511(16) Uani 1 1 d .
H43A H 0.4898 0.6780 0.1905 0.077 Uiso 1 1 calc R
H43B H 0.5807 0.7497 0.1902 0.077 Uiso 1 1 calc R
H43C H 0.5666 0.6698 0.2393 0.077 Uiso 1 1 calc R
C44 C 0.8085(6) 0.6381(4) 0.2031(3) 0.0555(17) Uani 1 1 d .
H44A H 0.8783 0.5993 0.1909 0.083 Uiso 1 1 calc R
H44B H 0.8081 0.6210 0.2396 0.083 Uiso 1 1 calc R
H44C H 0.8211 0.7011 0.1905 0.083 Uiso 1 1 calc R
C45 C 0.8119(2) 0.3999(2) 0.28026(12) 0.0341(12) Uani 1 1 d G
C46 C 0.9267(3) 0.4101(2) 0.25400(11) 0.0410(13) Uani 1 1 d G
H46A H 0.9271 0.4521 0.2222 0.049 Uiso 1 1 calc R
C47 C 1.0410(2) 0.3589(2) 0.27433(14) 0.0531(16) Uani 1 1 d G
H47A H 1.1194 0.3659 0.2564 0.064 Uiso 1 1 calc R
C48 C 1.0404(3) 0.2974(2) 0.32092(14) 0.0562(17) Uani 1 1 d G
H48A H 1.1185 0.2624 0.3348 0.067 Uiso 1 1 calc R
C49 C 0.9256(3) 0.2872(2) 0.34718(11) 0.0581(17) Uani 1 1 d G
H49A H 0.9252 0.2452 0.3790 0.070 Uiso 1 1 calc R
C50 C 0.8113(3) 0.3384(2) 0.32685(12) 0.0480(15) Uani 1 1 d G
H50A H 0.7328 0.3314 0.3448 0.058 Uiso 1 1 calc R
C51 C 0.5913(3) 0.5155(2) 0.30272(11) 0.0322(11) Uani 1 1 d G
C52 C 0.6706(2) 0.5469(2) 0.32930(13) 0.0419(13) Uani 1 1 d G
H52A H 0.7604 0.5393 0.3229 0.050 Uiso 1 1 calc R
C53 C 0.6184(3) 0.5894(2) 0.36528(12) 0.0478(15) Uani 1 1 d G
H53A H 0.6726 0.6108 0.3835 0.057 Uiso 1 1 calc R
C54 C 0.4870(3) 0.6005(2) 0.37467(12) 0.0487(15) Uani 1 1 d G
H54A H 0.4514 0.6296 0.3993 0.058 Uiso 1 1 calc R
C55 C 0.4077(2) 0.5691(2) 0.34809(14) 0.0468(14) Uani 1 1 d G
H55A H 0.3179 0.5767 0.3545 0.056 Uiso 1 1 calc R
C56 C 0.4599(3) 0.5267(2) 0.31211(13) 0.0424(13) Uani 1 1 d G
H56A H 0.4057 0.5052 0.2939 0.051 Uiso 1 1 calc R

loop_
_atom_site_aniso_label
_atom_site_aniso_U_11
_atom_site_aniso_U_22
_atom_site_aniso_U_33
_atom_site_aniso_U_23
_atom_site_aniso_U_13
_atom_site_aniso_U_12
Cr1 0.0355(5) 0.0277(4) 0.0281(5) -0.0071(3) -0.0002(4) -0.0110(4)
Cr2 0.0360(5) 0.0273(4) 0.0276(5) -0.0081(3) 0.0024(4) -0.0104(4)
Al1 0.0260(9) 0.0438(8) 0.0417(11) -0.0121(8) -0.0064(8) -0.0036(7)
Al2 0.0284(9) 0.0398(8) 0.0415(11) -0.0126(7) -0.0008(8) -0.0032(7)
Cl1 0.0313(7) 0.0546(8) 0.0405(9) -0.0116(6) 0.0039(6) -0.0047(6)
Cl2 0.0647(10) 0.0359(6) 0.0289(8) -0.0106(6) 0.0052(7) -0.0204(6)
Cl3 0.0346(8) 0.0557(8) 0.0418(9) -0.0101(7) 0.0080(7) -0.0080(6)
Cl4 0.0706(10) 0.0388(7) 0.0291(8) -0.0106(6) 0.0091(7) -0.0275(7)
P1 0.0262(7) 0.0243(6) 0.0277(8) -0.0063(5) -0.0044(6) -0.0061(5)
P2 0.0343(8) 0.0300(6) 0.0267(8) -0.0051(5) -0.0047(6) -0.0070(6)
P3 0.0274(7) 0.0265(6) 0.0264(8) -0.0067(5) 0.0012(6) -0.0079(5)
P4 0.0297(7) 0.0309(6) 0.0294(8) -0.0074(5) -0.0022(6) -0.0064(5)
N1 0.021(2) 0.035(2) 0.033(3) -0.0119(18) 0.0005(19) -0.0059(17)
N2 0.029(2) 0.036(2) 0.029(3) -0.0051(18) -0.0043(19) -0.0094(18)
N3 0.039(3) 0.034(2) 0.029(3) -0.0097(18) -0.003(2) -0.0022(19)
N4 0.025(2) 0.033(2) 0.026(2) -0.0087(17) -0.0030(18) -0.0063(17)
C1 0.034(4) 0.078(4) 0.058(5) -0.011(3) 0.004(3) 0.008(3)
C2 0.039(3) 0.059(3) 0.049(4) -0.022(3) -0.003(3) -0.023(3)
C3 0.042(3) 0.027(2) 0.034(3) -0.006(2) -0.003(3) -0.005(2)
C4 0.070(4) 0.041(3) 0.027(3) -0.013(2) -0.007(3) -0.001(3)
C5 0.051(4) 0.036(3) 0.038(4) -0.008(2) -0.007(3) 0.003(3)
C6 0.025(3) 0.035(3) 0.027(3) 0.002(2) -0.010(2) 0.002(2)
C7 0.046(3) 0.036(3) 0.032(3) -0.013(2) 0.003(3) -0.004(2)
C8 0.048(4) 0.042(3) 0.045(4) -0.012(3) 0.006(3) -0.002(3)
C9 0.052(4) 0.058(4) 0.042(4) -0.011(3) 0.008(3) 0.018(3)
C10 0.034(3) 0.057(3) 0.052(4) -0.003(3) 0.003(3) -0.011(3)
C11 0.032(3) 0.036(3) 0.039(3) -0.008(2) -0.003(3) -0.007(2)
C12 0.048(3) 0.027(2) 0.031(3) -0.003(2) -0.007(3) -0.015(2)
C13 0.069(4) 0.035(3) 0.040(4) -0.010(2) 0.000(3) -0.004(3)
C14 0.054(4) 0.046(3) 0.046(4) -0.006(3) -0.008(3) -0.030(3)
C15 0.048(3) 0.028(2) 0.034(3) -0.007(2) -0.011(3) -0.003(2)
C16 0.037(3) 0.041(3) 0.052(4) -0.006(3) -0.009(3) -0.009(2)
C17 0.030(3) 0.053(3) 0.096(6) -0.026(4) 0.001(3) -0.004(3)
C18 0.049(4) 0.062(4) 0.077(5) -0.034(4) -0.038(4) 0.015(3)
C19 0.070(5) 0.057(4) 0.042(4) -0.004(3) -0.023(3) 0.023(3)
C20 0.044(3) 0.057(3) 0.041(4) -0.007(3) -0.005(3) -0.005(3)
C21 0.041(3) 0.030(2) 0.028(3) -0.007(2) -0.004(2) -0.001(2)
C22 0.048(3) 0.043(3) 0.036(3) -0.009(2) -0.012(3) -0.011(3)
C23 0.069(4) 0.055(3) 0.034(3) -0.020(3) -0.003(3) -0.019(3)
C24 0.066(4) 0.041(3) 0.044(4) -0.019(3) -0.003(3) -0.004(3)
C25 0.045(3) 0.044(3) 0.046(4) -0.013(3) 0.004(3) 0.002(3)
C26 0.047(3) 0.039(3) 0.034(3) -0.014(2) -0.012(3) -0.003(2)
C31 0.050(4) 0.058(4) 0.071(5) -0.017(3) -0.016(4) 0.000(3)
C32 0.038(4) 0.058(3) 0.061(5) -0.019(3) -0.013(3) 0.003(3)
C33 0.024(3) 0.040(3) 0.032(3) -0.008(2) -0.005(2) -0.004(2)
C34 0.049(4) 0.064(4) 0.043(4) -0.010(3) 0.000(3) -0.020(3)
C35 0.056(4) 0.035(3) 0.035(3) -0.001(2) -0.006(3) -0.006(3)
C36 0.031(3) 0.031(2) 0.028(3) 0.001(2) -0.002(2) -0.003(2)
C37 0.034(3) 0.031(2) 0.034(3) -0.008(2) -0.006(2) -0.003(2)
C38 0.054(4) 0.050(3) 0.032(3) -0.019(3) 0.000(3) 0.006(3)
C39 0.029(3) 0.052(3) 0.034(3) -0.008(3) 0.012(2) 0.004(3)
C40 0.030(3) 0.057(3) 0.040(4) 0.004(3) 0.007(3) -0.002(3)
C41 0.029(3) 0.033(3) 0.035(3) 0.001(2) 0.000(2) -0.003(2)
C42 0.044(3) 0.025(2) 0.033(3) -0.001(2) -0.001(2) -0.015(2)
C43 0.074(4) 0.034(3) 0.046(4) -0.007(3) -0.008(3) -0.013(3)
C44 0.068(4) 0.052(3) 0.052(4) -0.010(3) -0.017(3) -0.026(3)
C45 0.034(3) 0.039(3) 0.035(3) -0.010(2) -0.006(2) -0.017(2)
C46 0.040(3) 0.044(3) 0.037(3) -0.002(2) -0.005(3) -0.013(3)
C47 0.032(3) 0.058(4) 0.067(4) -0.013(3) 0.000(3) -0.006(3)
C48 0.041(4) 0.053(3) 0.072(5) -0.013(3) -0.013(3) -0.001(3)
C49 0.057(4) 0.053(3) 0.052(4) -0.004(3) -0.011(3) 0.011(3)
C50 0.041(3) 0.044(3) 0.043(4) 0.005(3) -0.002(3) 0.006(3)
C51 0.031(3) 0.033(2) 0.032(3) -0.006(2) -0.004(2) -0.007(2)
C52 0.040(3) 0.053(3) 0.036(3) -0.014(3) -0.002(3) -0.011(3)
C53 0.051(4) 0.044(3) 0.058(4) -0.026(3) -0.008(3) -0.012(3)
C54 0.072(4) 0.039(3) 0.036(3) -0.011(2) 0.009(3) -0.010(3)
C55 0.040(3) 0.046(3) 0.062(4) -0.024(3) 0.015(3) -0.016(3)
C56 0.038(3) 0.046(3) 0.049(4) -0.018(3) 0.000(3) -0.015(2)

loop_
_atom_type_symbol
_atom_type_description
_atom_type_scat_dispersion_real
_atom_type_scat_dispersion_imag
_atom_type_scat_source
C C 0.0033 0.0016 'International Tables Vol C Tables 4.2.6.8 and 6.1.1.4'
H H 0.0000 0.0000 'International Tables Vol C Tables 4.2.6.8 and 6.1.1.4'
N N 0.0061 0.0033 'International Tables Vol C Tables 4.2.6.8 and 6.1.1.4'
Al Al 0.0645 0.0514 'International Tables Vol C Tables 4.2.6.8 and 6.1.1.4'
P P 0.1023 0.0942 'International Tables Vol C Tables 4.2.6.8 and 6.1.1.4'
Cl Cl 0.1484 0.1585 'International Tables Vol C Tables 4.2.6.8 and 6.1.1.4'
Cr Cr 0.3209 0.6236 'International Tables Vol C Tables 4.2.6.8 and 6.1.1.4'

loop_
_geom_angle_atom_site_label_1
_geom_angle_atom_site_label_2
_geom_angle_atom_site_label_3
_geom_angle
Cl2 Cr1 Cl4 90.93(6)
Cl2 Cr1 P2 96.94(6)
Cl4 Cr1 P2 146.94(7)
Cl2 Cr1 P1 163.55(6)
Cl4 Cr1 P1 104.83(6)
P2 Cr1 P1 67.27(5)
Cl2 Cr1 Cl1 96.19(7)
Cl4 Cr1 Cl1 105.60(6)
P2 Cr1 Cl1 105.38(6)
P1 Cr1 Cl1 84.24(6)
Cl4 Cr2 Cl2 91.38(6)
Cl4 Cr2 P4 96.42(6)
Cl2 Cr2 P4 151.59(7)
Cl4 Cr2 P3 163.59(6)
Cl2 Cr2 P3 104.03(6)
P4 Cr2 P3 67.32(5)
Cl4 Cr2 Cl3 97.89(7)
Cl2 Cr2 Cl3 101.96(6)
P4 Cr2 Cl3 103.94(6)
P3 Cr2 Cl3 84.57(6)
N1 Al1 C2 114.4(2)
N1 Al1 C1 117.1(3)
C2 Al1 C1 112.0(3)
N1 Al1 Cl1 99.27(15)
C2 Al1 Cl1 106.5(2)
C1 Al1 Cl1 105.8(2)
N3 Al2 C31 112.9(3)
N3 Al2 C32 115.5(2)
C31 Al2 C32 113.8(3)
N3 Al2 Cl3 100.34(16)
C31 Al2 Cl3 107.5(2)
C32 Al2 Cl3 105.1(2)
Al1 Cl1 Cr1 99.51(8)
Cr2 Cl2 Cr1 88.82(6)
Al2 Cl3 Cr2 100.28(8)
Cr2 Cl4 Cr1 88.84(6)
N1 P1 N2 113.3(2)
N1 P1 C6 106.2(2)
N2 P1 C6 104.27(18)
N1 P1 Cr1 117.08(16)
N2 P1 Cr1 92.63(15)
C6 P1 Cr1 121.97(12)
N2 P2 C15 110.76(19)
N2 P2 C21 110.30(19)
C15 P2 C21 103.67(17)
N2 P2 Cr1 94.87(15)
C15 P2 Cr1 115.42(13)
C21 P2 Cr1 121.57(13)
N3 P3 N4 114.3(2)
N3 P3 C36 105.7(2)
N4 P3 C36 106.42(18)
N3 P3 Cr2 116.97(18)
N4 P3 Cr2 91.33(15)
C36 P3 Cr2 121.25(12)
N4 P4 C45 113.42(19)
N4 P4 C51 111.57(18)
C45 P4 C51 102.64(17)
N4 P4 Cr2 93.71(15)
C45 P4 Cr2 114.90(13)
C51 P4 Cr2 120.99(13)
C3 N1 P1 119.2(3)
C3 N1 Al1 121.0(3)
P1 N1 Al1 117.4(2)
C12 N2 P2 129.5(3)
C12 N2 P1 125.1(3)
P2 N2 P1 103.6(2)
C33 N3 P3 121.6(4)
C33 N3 Al2 118.1(3)
P3 N3 Al2 118.2(3)
C42 N4 P4 128.8(3)
C42 N4 P3 122.9(3)
P4 N4 P3 106.6(2)
Al1 C1 H1A 109.5
Al1 C1 H1B 109.5
H1A C1 H1B 109.5
Al1 C1 H1C 109.5
H1A C1 H1C 109.5
H1B C1 H1C 109.5
Al1 C2 H2A 109.5
Al1 C2 H2B 109.5
H2A C2 H2B 109.5
Al1 C2 H2C 109.5
H2A C2 H2C 109.5
H2B C2 H2C 109.5
N1 C3 C4 110.1(4)
N1 C3 C5 111.1(4)
C4 C3 C5 110.3(4)
N1 C3 H3A 108.4
C4 C3 H3A 108.4
C5 C3 H3A 108.4
C3 C4 H4A 109.5
C3 C4 H4B 109.5
H4A C4 H4B 109.5
C3 C4 H4C 109.5
H4A C4 H4C 109.5
H4B C4 H4C 109.5
C3 C5 H5A 109.5
C3 C5 H5B 109.5
H5A C5 H5B 109.5
C3 C5 H5C 109.5
H5A C5 H5C 109.5
H5B C5 H5C 109.5
C7 C6 C11 120.0
C7 C6 P1 115.15(19)
C11 C6 P1 124.82(19)
C8 C7 C6 120.0
C8 C7 H7A 120.0
C6 C7 H7A 120.0
C7 C8 C9 120.0
C7 C8 H8A 120.0
C9 C8 H8A 120.0
C8 C9 C10 120.0
C8 C9 H9A 120.0
C10 C9 H9A 120.0
C11 C10 C9 120.0
C11 C10 H10A 120.0
C9 C10 H10A 120.0
C10 C11 C6 120.0
C10 C11 H11A 120.0
C6 C11 H11A 120.0
N2 C12 C14 112.8(4)
N2 C12 C13 112.6(5)
C14 C12 C13 111.2(5)
N2 C12 H12A 106.6
C14 C12 H12A 106.6
C13 C12 H12A 106.6
C12 C13 H13A 109.5
C12 C13 H13B 109.5
H13A C13 H13B 109.5
C12 C13 H13C 109.5
H13A C13 H13C 109.5
H13B C13 H13C 109.5
C12 C14 H14A 109.5
C12 C14 H14B 109.5
H14A C14 H14B 109.5
C12 C14 H14C 109.5
H14A C14 H14C 109.5
H14B C14 H14C 109.5
C16 C15 C20 120.0
C16 C15 P2 123.89(19)
C20 C15 P2 116.1(2)
C15 C16 C17 120.0
C15 C16 H16A 120.0
C17 C16 H16A 120.0
C18 C17 C16 120.0
C18 C17 H17A 120.0
C16 C17 H17A 120.0
C17 C18 C19 120.0
C17 C18 H18A 120.0
C19 C18 H18A 120.0
C20 C19 C18 120.0
C20 C19 H19A 120.0
C18 C19 H19A 120.0
C19 C20 C15 120.0
C19 C20 H20A 120.0
C15 C20 H20A 120.0
C22 C21 C26 120.0
C22 C21 P2 122.37(19)
C26 C21 P2 117.56(19)
C23 C22 C21 120.0
C23 C22 H22A 120.0
C21 C22 H22A 120.0
C24 C23 C22 120.0
C24 C23 H23A 120.0
C22 C23 H23A 120.0
C25 C24 C23 120.0
C25 C24 H24A 120.0
C23 C24 H24A 120.0
C24 C25 C26 120.0
C24 C25 H25A 120.0
C26 C25 H25A 120.0
C25 C26 C21 120.0
C25 C26 H26A 120.0
C21 C26 H26A 120.0
Al2 C31 H31A 109.5
Al2 C31 H31B 109.5
H31A C31 H31B 109.5
Al2 C31 H31C 109.5
H31A C31 H31C 109.5
H31B C31 H31C 109.5
Al2 C32 H32A 109.5
Al2 C32 H32B 109.5
H32A C32 H32B 109.5
Al2 C32 H32C 109.5
H32A C32 H32C 109.5
H32B C32 H32C 109.5
N3 C33 C34 111.6(4)
N3 C33 C35 112.9(4)
C34 C33 C35 110.9(4)
N3 C33 H33A 107.1
C34 C33 H33A 107.1
C35 C33 H33A 107.1
C33 C34 H34A 109.5
C33 C34 H34B 109.5
H34A C34 H34B 109.5
C33 C34 H34C 109.5
H34A C34 H34C 109.5
H34B C34 H34C 109.5
C33 C35 H35A 109.5
C33 C35 H35B 109.5
H35A C35 H35B 109.5
C33 C35 H35C 109.5
H35A C35 H35C 109.5
H35B C35 H35C 109.5
C37 C36 C41 120.0
C37 C36 P3 115.94(19)
C41 C36 P3 123.95(19)
C36 C37 C38 120.0
C36 C37 H37A 120.0
C38 C37 H37A 120.0
C39 C38 C37 120.0
C39 C38 H38A 120.0
C37 C38 H38A 120.0
C40 C39 C38 120.0
C40 C39 H39A 120.0
C38 C39 H39A 120.0
C39 C40 C41 120.0
C39 C40 H40A 120.0
C41 C40 H40A 120.0
C40 C41 C36 120.0
C40 C41 H41A 120.0
C36 C41 H41A 120.0
C43 C42 C44 111.9(5)
C43 C42 N4 111.2(4)
C44 C42 N4 112.4(4)
C43 C42 H42A 107.0
C44 C42 H42A 107.0
N4 C42 H42A 107.0
C42 C43 H43A 109.5
C42 C43 H43B 109.5
H43A C43 H43B 109.5
C42 C43 H43C 109.5
H43A C43 H43C 109.5
H43B C43 H43C 109.5
C42 C44 H44A 109.5
C42 C44 H44B 109.5
H44A C44 H44B 109.5
C42 C44 H44C 109.5
H44A C44 H44C 109.5
H44B C44 H44C 109.5
C46 C45 C50 120.0
C46 C45 P4 124.40(19)
C50 C45 P4 115.46(19)
C45 C46 C47 120.0
C45 C46 H46A 120.0
C47 C46 H46A 120.0
C46 C47 C48 120.0
C46 C47 H47A 120.0
C48 C47 H47A 120.0
C49 C48 C47 120.0
C49 C48 H48A 120.0
C47 C48 H48A 120.0
C50 C49 C48 120.0
C50 C49 H49A 120.0
C48 C49 H49A 120.0
C49 C50 C45 120.0
C49 C50 H50A 120.0
C45 C50 H50A 120.0
C52 C51 C56 120.0
C52 C51 P4 121.90(19)
C56 C51 P4 118.08(19)
C53 C52 C51 120.0
C53 C52 H52A 120.0
C51 C52 H52A 120.0
C52 C53 C54 120.0
C52 C53 H53A 120.0
C54 C53 H53A 120.0
C55 C54 C53 120.0
C55 C54 H54A 120.0
C53 C54 H54A 120.0
C54 C55 C56 120.0
C54 C55 H55A 120.0
C56 C55 H55A 120.0
C55 C56 C51 120.0
C55 C56 H56A 120.0
C51 C56 H56A 120.0

loop_
_geom_bond_atom_site_label_1
_geom_bond_atom_site_label_2
_geom_bond_distance
Cr1 Cl2 2.3833(18)
Cr1 Cl4 2.3889(16)
Cr1 P2 2.4387(17)
Cr1 P1 2.4596(18)
Cr1 Cl1 2.5566(18)
Cr2 Cl4 2.3738(19)
Cr2 Cl2 2.3801(16)
Cr2 P4 2.4280(17)
Cr2 P3 2.4725(18)
Cr2 Cl3 2.5611(18)
Al1 N1 1.898(4)
Al1 C2 1.962(5)
Al1 C1 1.972(6)
Al1 Cl1 2.278(2)
Al2 N3 1.911(5)
Al2 C31 1.932(6)
Al2 C32 1.974(5)
Al2 Cl3 2.266(2)
P1 N1 1.635(4)
P1 N2 1.756(4)
P1 C6 1.839(3)
P2 N2 1.697(4)
P2 C15 1.819(3)
P2 C21 1.822(3)
P3 N3 1.630(4)
P3 N4 1.710(4)
P3 C36 1.823(3)
P4 N4 1.677(4)
P4 C45 1.822(3)
P4 C51 1.824(3)
N1 C3 1.506(6)
N2 C12 1.470(6)
N3 C33 1.478(7)
N4 C42 1.538(6)
C1 H1A 0.9800
C1 H1B 0.9800
C1 H1C 0.9800
C2 H2A 0.9800
C2 H2B 0.9800
C2 H2C 0.9800
C3 C4 1.535(7)
C3 C5 1.541(7)
C3 H3A 1.0000
C4 H4A 0.9800
C4 H4B 0.9800
C4 H4C 0.9800
C5 H5A 0.9800
C5 H5B 0.9800
C5 H5C 0.9800
C6 C7 1.3900
C6 C11 1.3900
C7 C8 1.3900
C7 H7A 0.9500
C8 C9 1.3900
C8 H8A 0.9500
C9 C10 1.3900
C9 H9A 0.9500
C10 C11 1.3900
C10 H10A 0.9500
C11 H11A 0.9500
C12 C14 1.525(8)
C12 C13 1.537(8)
C12 H12A 1.0000
C13 H13A 0.9800
C13 H13B 0.9800
C13 H13C 0.9800
C14 H14A 0.9800
C14 H14B 0.9800
C14 H14C 0.9800
C15 C16 1.3900
C15 C20 1.3900
C16 C17 1.3900
C16 H16A 0.9500
C17 C18 1.3900
C17 H17A 0.9500
C18 C19 1.3900
C18 H18A 0.9500
C19 C20 1.3900
C19 H19A 0.9500
C20 H20A 0.9500
C21 C22 1.3900
C21 C26 1.3900
C22 C23 1.3900
C22 H22A 0.9500
C23 C24 1.3900
C23 H23A 0.9500
C24 C25 1.3900
C24 H24A 0.9500
C25 C26 1.3900
C25 H25A 0.9500
C26 H26A 0.9500
C31 H31A 0.9800
C31 H31B 0.9800
C31 H31C 0.9800
C32 H32A 0.9800
C32 H32B 0.9800
C32 H32C 0.9800
C33 C34 1.512(8)
C33 C35 1.521(7)
C33 H33A 1.0000
C34 H34A 0.9800
C34 H34B 0.9800
C34 H34C 0.9800
C35 H35A 0.9800
C35 H35B 0.9800
C35 H35C 0.9800
C36 C37 1.3900
C36 C41 1.3900
C37 C38 1.3900
C37 H37A 0.9500
C38 C39 1.3900
C38 H38A 0.9500
C39 C40 1.3900
C39 H39A 0.9500
C40 C41 1.3900
C40 H40A 0.9500
C41 H41A 0.9500
C42 C43 1.512(8)
C42 C44 1.518(8)
C42 H42A 1.0000
C43 H43A 0.9800
C43 H43B 0.9800
C43 H43C 0.9800
C44 H44A 0.9800
C44 H44B 0.9800
C44 H44C 0.9800
C45 C46 1.3900
C45 C50 1.3900
C46 C47 1.3900
C46 H46A 0.9500
C47 C48 1.3900
C47 H47A 0.9500
C48 C49 1.3900
C48 H48A 0.9500
C49 C50 1.3900
C49 H49A 0.9500
C50 H50A 0.9500
C51 C52 1.3900
C51 C56 1.3900
C52 C53 1.3900
C52 H52A 0.9500
C53 C54 1.3900
C53 H53A 0.9500
C54 C55 1.3900
C54 H54A 0.9500
C55 C56 1.3900
C55 H55A 0.9500
C56 H56A 0.9500

loop_
_geom_torsion_atom_site_label_1
_geom_torsion_atom_site_label_2
_geom_torsion_atom_site_label_3
_geom_torsion_atom_site_label_4
_geom_torsion
N1 Al1 Cl1 Cr1 46.35(13)
C2 Al1 Cl1 Cr1 -72.6(2)
C1 Al1 Cl1 Cr1 168.1(2)
Cl2 Cr1 Cl1 Al1 162.52(7)
Cl4 Cr1 Cl1 Al1 69.81(8)
P2 Cr1 Cl1 Al1 -98.51(8)
P1 Cr1 Cl1 Al1 -34.01(7)
Cl4 Cr2 Cl2 Cr1 1.21(7)
P4 Cr2 Cl2 Cr1 107.47(13)
P3 Cr2 Cl2 Cr1 175.53(5)
Cl3 Cr2 Cl2 Cr1 -97.15(7)
Cl4 Cr1 Cl2 Cr2 -1.21(7)
P2 Cr1 Cl2 Cr2 146.61(5)
P1 Cr1 Cl2 Cr2 162.39(19)
Cl1 Cr1 Cl2 Cr2 -107.01(6)
N3 Al2 Cl3 Cr2 -43.58(14)
C31 Al2 Cl3 Cr2 74.6(2)
C32 Al2 Cl3 Cr2 -163.8(2)
Cl4 Cr2 Cl3 Al2 -163.67(7)
Cl2 Cr2 Cl3 Al2 -70.56(8)
P4 Cr2 Cl3 Al2 97.65(8)
P3 Cr2 Cl3 Al2 32.66(7)
Cl2 Cr2 Cl4 Cr1 -1.21(7)
P4 Cr2 Cl4 Cr1 -153.85(5)
P3 Cr2 Cl4 Cr1 -161.3(2)
Cl3 Cr2 Cl4 Cr1 101.07(6)
Cl2 Cr1 Cl4 Cr2 1.21(7)
P2 Cr1 Cl4 Cr2 -103.07(11)
P1 Cr1 Cl4 Cr2 -174.05(5)
Cl1 Cr1 Cl4 Cr2 97.90(7)
Cl2 Cr1 P1 N1 109.1(3)
Cl4 Cr1 P1 N1 -87.84(18)
P2 Cr1 P1 N1 126.17(18)
Cl1 Cr1 P1 N1 16.82(17)
Cl2 Cr1 P1 N2 -8.8(3)
Cl4 Cr1 P1 N2 154.24(15)
P2 Cr1 P1 N2 8.24(14)
Cl1 Cr1 P1 N2 -101.11(14)
Cl2 Cr1 P1 C6 -117.4(2)
Cl4 Cr1 P1 C6 45.60(15)
P2 Cr1 P1 C6 -100.40(14)
Cl1 Cr1 P1 C6 150.25(14)
Cl2 Cr1 P2 N2 166.66(15)
Cl4 Cr1 P2 N2 -90.80(18)
P1 Cr1 P2 N2 -8.55(15)
Cl1 Cr1 P2 N2 68.26(16)
Cl2 Cr1 P2 C15 -77.60(15)
Cl4 Cr1 P2 C15 24.94(19)
P1 Cr1 P2 C15 107.19(15)
Cl1 Cr1 P2 C15 -176.00(14)
Cl2 Cr1 P2 C21 49.21(15)
Cl4 Cr1 P2 C21 151.75(15)
P1 Cr1 P2 C21 -126.00(15)
Cl1 Cr1 P2 C21 -49.19(15)
Cl4 Cr2 P3 N3 -116.5(3)
Cl2 Cr2 P3 N3 83.97(18)
P4 Cr2 P3 N3 -124.61(18)
Cl3 Cr2 P3 N3 -17.03(18)
Cl4 Cr2 P3 N4 1.7(3)
Cl2 Cr2 P3 N4 -157.81(14)
P4 Cr2 P3 N4 -6.39(14)
Cl3 Cr2 P3 N4 101.18(14)
Cl4 Cr2 P3 C36 111.8(2)
Cl2 Cr2 P3 C36 -47.64(15)
P4 Cr2 P3 C36 103.78(14)
Cl3 Cr2 P3 C36 -148.64(14)
Cl4 Cr2 P4 N4 -171.19(15)
Cl2 Cr2 P4 N4 83.79(19)
P3 Cr2 P4 N4 6.53(14)
Cl3 Cr2 P4 N4 -71.38(15)
Cl4 Cr2 P4 C45 70.84(15)
Cl2 Cr2 P4 C45 -34.2(2)
P3 Cr2 P4 C45 -111.45(14)
Cl3 Cr2 P4 C45 170.64(13)
Cl4 Cr2 P4 C51 -53.24(15)
Cl2 Cr2 P4 C51 -158.26(16)
P3 Cr2 P4 C51 124.48(15)
Cl3 Cr2 P4 C51 46.57(15)
N2 P1 N1 C3 -77.2(4)
C6 P1 N1 C3 36.7(4)
Cr1 P1 N1 C3 176.8(3)
N2 P1 N1 Al1 120.2(3)
C6 P1 N1 Al1 -125.9(2)
Cr1 P1 N1 Al1 14.2(3)
C2 Al1 N1 C3 -90.0(4)
C1 Al1 N1 C3 43.9(4)
Cl1 Al1 N1 C3 157.1(3)
C2 Al1 N1 P1 72.2(3)
C1 Al1 N1 P1 -153.8(3)
Cl1 Al1 N1 P1 -40.7(3)
C15 P2 N2 C12 87.1(5)
C21 P2 N2 C12 -27.1(5)
Cr1 P2 N2 C12 -153.4(4)
C15 P2 N2 P1 -108.1(2)
C21 P2 N2 P1 137.68(19)
Cr1 P2 N2 P1 11.4(2)
N1 P1 N2 C12 33.3(5)
C6 P1 N2 C12 -81.7(4)
Cr1 P1 N2 C12 154.4(4)
N1 P1 N2 P2 -132.3(2)
C6 P1 N2 P2 112.7(2)
Cr1 P1 N2 P2 -11.27(19)
N4 P3 N3 C33 80.2(4)
C36 P3 N3 C33 -36.5(4)
Cr2 P3 N3 C33 -174.9(3)
N4 P3 N3 Al2 -116.5(3)
C36 P3 N3 Al2 126.8(2)
Cr2 P3 N3 Al2 -11.6(3)
C31 Al2 N3 C33 87.1(4)
C32 Al2 N3 C33 -46.4(4)
Cl3 Al2 N3 C33 -158.8(3)
C31 Al2 N3 P3 -76.8(4)
C32 Al2 N3 P3 149.7(3)
Cl3 Al2 N3 P3 37.3(3)
C45 P4 N4 C42 -84.8(4)
C51 P4 N4 C42 30.5(5)
Cr2 P4 N4 C42 156.0(4)
C45 P4 N4 P3 110.1(2)
C51 P4 N4 P3 -134.59(19)
Cr2 P4 N4 P3 -9.1(2)
N3 P3 N4 C42 -36.7(5)
C36 P3 N4 C42 79.5(4)
Cr2 P3 N4 C42 -157.2(4)
N3 P3 N4 P4 129.5(2)
C36 P3 N4 P4 -114.3(2)
Cr2 P3 N4 P4 8.93(19)
P1 N1 C3 C4 -114.2(4)
Al1 N1 C3 C4 47.7(5)
P1 N1 C3 C5 123.3(4)
Al1 N1 C3 C5 -74.8(5)
N1 P1 C6 C7 79.5(2)
N2 P1 C6 C7 -160.58(19)
Cr1 P1 C6 C7 -58.2(2)
N1 P1 C6 C11 -98.5(2)
N2 P1 C6 C11 21.4(3)
Cr1 P1 C6 C11 123.80(18)
C11 C6 C7 C8 0.0
P1 C6 C7 C8 -178.1(2)
C6 C7 C8 C9 0.0
C7 C8 C9 C10 0.0
C8 C9 C10 C11 0.0
C9 C10 C11 C6 0.0
C7 C6 C11 C10 0.0
P1 C6 C11 C10 177.9(3)
P2 N2 C12 C14 -60.9(7)
P1 N2 C12 C14 137.3(4)
P2 N2 C12 C13 66.0(6)
P1 N2 C12 C13 -95.8(5)
N2 P2 C15 C16 3.8(3)
C21 P2 C15 C16 122.1(2)
Cr1 P2 C15 C16 -102.5(2)
N2 P2 C15 C20 -178.8(2)
C21 P2 C15 C20 -60.5(2)
Cr1 P2 C15 C20 74.9(2)
C20 C15 C16 C17 0.0
P2 C15 C16 C17 177.2(3)
C15 C16 C17 C18 0.0
C16 C17 C18 C19 0.0
C17 C18 C19 C20 0.0
C18 C19 C20 C15 0.0
C16 C15 C20 C19 0.0
P2 C15 C20 C19 -177.4(3)
N2 P2 C21 C22 89.5(2)
C15 P2 C21 C22 -29.1(2)
Cr1 P2 C21 C22 -161.03(15)
N2 P2 C21 C26 -87.4(2)
C15 P2 C21 C26 153.99(19)
Cr1 P2 C21 C26 22.1(2)
C26 C21 C22 C23 0.0
P2 C21 C22 C23 -176.8(3)
C21 C22 C23 C24 0.0
C22 C23 C24 C25 0.0
C23 C24 C25 C26 0.0
C24 C25 C26 C21 0.0
C22 C21 C26 C25 0.0
P2 C21 C26 C25 177.0(3)
P3 N3 C33 C34 112.8(5)
Al2 N3 C33 C34 -50.5(5)
P3 N3 C33 C35 -121.6(4)
Al2 N3 C33 C35 75.1(5)
N3 P3 C36 C37 -74.0(2)
N4 P3 C36 C37 164.19(19)
Cr2 P3 C36 C37 62.2(2)
N3 P3 C36 C41 102.2(2)
N4 P3 C36 C41 -19.6(3)
Cr2 P3 C36 C41 -121.56(17)
C41 C36 C37 C38 0.0
P3 C36 C37 C38 176.4(2)
C36 C37 C38 C39 0.0
C37 C38 C39 C40 0.0
C38 C39 C40 C41 0.0
C39 C40 C41 C36 0.0
C37 C36 C41 C40 0.0
P3 C36 C41 C40 -176.1(3)
P4 N4 C42 C43 -66.2(6)
P3 N4 C42 C43 96.7(5)
P4 N4 C42 C44 60.1(6)
P3 N4 C42 C44 -137.0(4)
N4 P4 C45 C46 -3.1(3)
C51 P4 C45 C46 -123.7(2)
Cr2 P4 C45 C46 103.0(2)
N4 P4 C45 C50 -178.9(2)
C51 P4 C45 C50 60.6(2)
Cr2 P4 C45 C50 -72.7(2)
C50 C45 C46 C47 0.0
P4 C45 C46 C47 -175.6(3)
C45 C46 C47 C48 0.0
C46 C47 C48 C49 0.0
C47 C48 C49 C50 0.0
C48 C49 C50 C45 0.0
C46 C45 C50 C49 0.0
P4 C45 C50 C49 175.9(3)
N4 P4 C51 C52 -90.6(2)
C45 P4 C51 C52 31.2(2)
Cr2 P4 C51 C52 160.81(15)
N4 P4 C51 C56 90.9(2)
C45 P4 C51 C56 -147.32(19)
Cr2 P4 C51 C56 -17.7(2)
C56 C51 C52 C53 0.0
P4 C51 C52 C53 -178.4(3)
C51 C52 C53 C54 0.0
C52 C53 C54 C55 0.0
C53 C54 C55 C56 0.0
C54 C55 C56 C51 0.0
C52 C51 C56 C55 0.0
P4 C51 C56 C55 178.5(3)

loop_
_platon_squeeze_void_nr
_platon_squeeze_void_average_x
_platon_squeeze_void_average_y
_platon_squeeze_void_average_z
_platon_squeeze_void_volume
_platon_squeeze_void_count_electrons
1 -0.006 0.007 -0.007 1816.9 467.7
